data_1559005
loop_
_publ_author_name
'Ehnebom, Lisbeth'
'Pedersen, Berit Fjaertoft'
'Klaveness, Jo'

_publ_section_title
;
 Molecular and Crystal Structures of Two Chelating Agents for Use in MRI
 Contrast Agents
;
_journal_name_full 'Acta Chemica Scandinavica'
_journal_page_first 965
_journal_page_last 970
_journal_paper_doi 10.3891/acta.chem.scand.47-0965
_journal_volume 47
_journal_year 1993
_chemical_formula_sum 'C28 H41 N5 O10'
_chemical_formula_weight 607.66
_chemical_name_common
;
1,7-Bis-[(N-benzylcarbamoyl)methyl]-1,4,7-triazaheptane-1,4,7-triacetic acid 
dihydrate
;
_space_group_IT_number 14
_space_group_name_Hall '-P 2yab'
_space_group_name_H-M_alt 'P 1 21/a 1'
_symmetry_cell_setting monoclinic
_symmetry_Int_Tables_number 14
_symmetry_space_group_name_Hall '-P 2yab'
_symmetry_space_group_name_H-M 'P 1 21/a 1'
_cell_angle_alpha 90.
_cell_angle_beta 99.26(2)
_cell_angle_gamma 90.
_cell_formula_units_Z 4
_cell_length_a 18.019(5)
_cell_length_b 7.204(1)
_cell_length_c 24.288(7)
_cell_volume 3111.7(13)
_diffrn_ambient_temperature 295
_diffrn_radiation_probe x-ray
_diffrn_radiation_type MoK\a
_diffrn_radiation_wavelength 0.71069
_exptl_absorpt_coefficient_mu 0.093
_exptl_crystal_density_diffrn 1.29
_exptl_crystal_F_000 1296
_refine_ls_goodness_of_fit_ref 1.61
_refine_ls_number_reflns 1916
_refine_ls_R_factor_gt 0.034
_refine_ls_wR_factor_gt 0.031
_cod_data_source_file Acta-Chem-Scand-1993-47-965-1.cif
_cod_data_source_block 1
_cod_original_sg_symbol_H-M 'P 21/a'
_cod_database_code 1559005

loop_
_space_group_symop_id
_space_group_symop_operation_xyz
1 x,y,z
2 1/2-x,1/2+y,-z
3 -x,-y,-z
4 1/2+x,1/2-y,z

loop_
_atom_site_label
_atom_site_type_symbol
_atom_site_thermal_displace_type
_atom_site_fract_x
_atom_site_fract_y
_atom_site_fract_z
_atom_site_occupancy
_atom_site_U_iso_or_equiv
_atom_site_calc_flag
_atom_site_refinement_flags
_atom_site_disorder_assembly
_atom_site_disorder_group
O1 O Uiso 0.94310(10) 0.0819(3) 0.27640(10) 1.000 0.0510 . . . .
O2 O Uiso 0.61350(10) -0.0785(3) 0.20220(10) 1.000 0.0530 . . . .
O3 O Uiso 0.64780(10) -0.2322(4) 0.28150(10) 1.000 0.0630 . . . .
O4 O Uiso 0.82350(10) 0.4061(3) 0.12940(10) 1.000 0.0540 . . . .
O5 O Uiso 0.82250(10) 0.5371(3) 0.04630(10) 1.000 0.0560 . . . .
O6 O Uiso 0.41930(10) 0.5599(4) 0.07590(10) 1.000 0.0560 . . . .
O7 O Uiso 0.45650(10) 0.8534(4) 0.07210(10) 1.000 0.0570 . . . .
O8 O Uiso 0.68290(10) 0.3583(3) 0.20440(10) 1.000 0.0420 . . . .
N1 N Uiso 0.8345(2) 0.2394(5) 0.26470(10) 1.000 0.0440 . . . .
N2 N Uiso 0.76710(10) -0.0336(4) 0.19120(10) 1.000 0.0340 . . . .
N3 N Uiso 0.69700(10) 0.2056(4) 0.09490(10) 1.000 0.0320 . . . .
N4 N Uiso 0.57240(10) 0.4506(4) 0.11370(10) 1.000 0.0340 . . . .
N5 N Uiso 0.59760(10) 0.3308(4) 0.26220(10) 1.000 0.0440 . . . .
C1 C Uiso 0.8415(2) 0.3406(9) 0.3636(2) 1.000 0.0610 . . . .
OwL O Uiso 0.4920(2) 0.2351(4) 0.70840(10) 1.000 0.0690 . . . .
C2 C Uiso 0.8351(3) 0.1673(10) 0.3838(2) 1.000 0.0870 . . . .
C3 C Uiso 0.8194(5) 0.1371(12) 0.4367(4) 1.000 0.1320 . . . .
C4 C Uiso 0.8137(5) 0.281(2) 0.4700(4) 1.000 0.1560 . . . .
C5 C Uiso 0.8191(6) 0.4570(16) 0.4512(4) 1.000 0.1470 . . . .
C6 C Uiso 0.8333(3) 0.4876(9) 0.3990(3) 1.000 0.1010 . . . .
C7 C Uiso 0.8608(2) 0.3774(6) 0.3072(2) 1.000 0.0610 . . . .
C8 C Uiso 0.8783(2) 0.1055(5) 0.2513(2) 1.000 0.0400 . . . .
C9 C Uiso 0.8488(2) -0.0135(5) 0.2024(2) 1.000 0.0440 . . . .
C10 C Uiso 0.7439(2) -0.1570(5) 0.23250(10) 1.000 0.0440 . . . .
C11 C Uiso 0.6614(2) -0.1477(6) 0.2360(2) 1.000 0.0440 . . . .
C12 C Uiso 0.7437(2) -0.1035(5) 0.1345(2) 1.000 0.0400 . . . .
C13 C Uiso 0.7471(2) 0.0402(5) 0.09060(10) 1.000 0.0380 . . . .
C14 C Uiso 0.7191(2) 0.3584(5) 0.05870(10) 1.000 0.0390 . . . .
C15 C Uiso 0.7953(2) 0.4379(5) 0.0810(2) 1.000 0.0400 . . . .
C16 C Uiso 0.6149(2) 0.1505(5) 0.08120(10) 1.000 0.0370 . . . .
C17 C Uiso 0.5599(2) 0.3090(5) 0.07060(10) 1.000 0.0390 . . . .
C18 C Uiso 0.5508(2) 0.6362(5) 0.09570(10) 1.000 0.0400 . . . .
C19 C Uiso 0.4677(2) 0.6741(6) 0.08030(10) 1.000 0.0390 . . . .
C20 C Uiso 0.5513(2) 0.3965(5) 0.16650(10) 1.000 0.0460 . . . .
C21 C Uiso 0.6169(2) 0.3612(5) 0.2124(2) 1.000 0.0350 . . . .
C22 C Uiso 0.6520(2) 0.2997(5) 0.3124(2) 1.000 0.0560 . . . .
C23 C Uiso 0.6132(2) 0.2835(7) 0.3622(2) 1.000 0.0510 . . . .
C24 C Uiso 0.5883(3) 0.1174(8) 0.3785(2) 1.000 0.0850 . . . .
C25 C Uiso 0.5493(4) 0.1019(11) 0.4223(3) 1.000 0.1110 . . . .
C26 C Uiso 0.5358(4) 0.2532(17) 0.4498(3) 1.000 0.1260 . . . .
C27 C Uiso 0.5586(5) 0.4225(11) 0.4355(3) 1.000 0.1260 . . . .
C28 C Uiso 0.5991(3) 0.4369(8) 0.3914(2) 1.000 0.0900 . . . .
Ow2 O Uiso 0.5512(2) 0.0249(5) 0.79850(10) 1.000 0.0840 . . . .

loop_
_atom_type_symbol
_atom_type_description
_atom_type_scat_dispersion_real
_atom_type_scat_dispersion_imag
_atom_type_scat_source
C C 0.0033 0.0016 ' International Tables Vol C Tables 4.2.6.8 and 6.1.1.4'
N N 0.0061 0.0033 ' International Tables Vol C Tables 4.2.6.8 and 6.1.1.4'
O O 0.0106 0.0060 ' International Tables Vol C Tables 4.2.6.8 and 6.1.1.4'

loop_
_geom_angle_atom_site_label_1
_geom_angle_atom_site_label_2
_geom_angle_atom_site_label_3
_geom_angle
_geom_angle_site_symmetry_1
_geom_angle_site_symmetry_2
_geom_angle_site_symmetry_3
_geom_angle_publ_flag
C7 N1 C8 122.3(3) . . . yes
C9 N2 C10 109.0(3) . . . yes
C9 N2 C12 109.8(3) . . . yes
C10 N2 C12 111.6(3) . . . yes
C13 N3 C14 108.7(2) . . . yes
C13 N3 C16 110.6(3) . . . yes
C14 N3 C16 113.9(2) . . . yes
C17 N4 C18 115.5(2) . . . yes
C17 N4 C20 114.6(3) . . . yes
C18 N4 C20 115.0(2) . . . yes
C21 N5 C22 123.3(3) . . . yes
C2 C1 C6 117.1(5) . . . no
C2 C1 C7 122.9(5) . . . no
C6 C1 C7 119.9(5) . . . no
C1 C2 C3 121.8(6) . . . no
C2 C3 C4 119.5(9) . . . no
C3 C4 C5 120.5(9) . . . no
C4 C5 C6 120.2(9) . . . no
C1 C6 C5 120.8(7) . . . no
N1 C7 C1 115.6(4) . . . yes
O1 C8 N1 122.2(4) . . . yes
O1 C8 C9 120.0(3) . . . yes
N1 C8 C9 117.8(3) . . . yes
N2 C9 C8 115.1(3) . . . yes
N2 C10 C11 114.1(3) . . . yes
O2 C11 O3 123.7(3) . . . yes
O2 C11 C10 126.1(4) . . . yes
O3 C11 C10 110.2(3) . . . yes
N2 C12 C13 113.2(3) . . . yes
N3 C13 C12 113.8(3) . . . yes
N3 C14 C15 112.4(3) . . . yes
O4 C15 O5 126.9(3) . . . yes
O4 C15 C14 119.2(3) . . . yes
O5 C15 C14 113.9(4) . . . yes
N3 C16 C17 115.5(3) . . . yes
N4 C17 C16 112.8(2) . . . yes
N4 C18 C19 116.9(3) . . . yes
O6 C19 O7 124.9(3) . . . yes
O6 C19 C18 125.5(4) . . . yes
O7 C19 C18 109.7(3) . . . yes
N4 C20 C21 114.4(3) . . . yes
O8 C21 N5 122.7(4) . . . yes
O8 C21 C20 123.1(4) . . . yes
N5 C21 C20 114.3(3) . . . yes
N5 C22 C23 110.5(3) . . . yes
C22 C23 C24 121.6(4) . . . no
C22 C23 C28 120.6(4) . . . no
C24 C23 C28 117.8(4) . . . no
C23 C24 C25 122.2(6) . . . no
C24 C25 C26 119.0(7) . . . no
C25 C26 C27 121.8(7) . . . no
C26 C27 C28 118.9(7) . . . no
C23 C28 C27 120.4(6) . . . no

loop_
_geom_bond_atom_site_label_1
_geom_bond_atom_site_label_2
_geom_bond_distance
_geom_bond_site_symmetry_1
_geom_bond_site_symmetry_2
_geom_bond_publ_flag
O1 C8 1.239(4) . . yes
O2 C11 1.200(5) . . yes
O3 C11 1.319(5) . . yes
O4 C15 1.225(5) . . yes
O5 C15 1.263(5) . . yes
O6 C19 1.191(5) . . yes
O7 C19 1.318(5) . . yes
O8 C21 1.236(4) . . yes
N1 C7 1.456(5) . . yes
N1 C8 1.320(5) . . yes
N2 C9 1.461(4) . . yes
N2 C10 1.451(4) . . yes
N2 C12 1.463(5) . . yes
N3 C13 1.509(4) . . yes
N3 C14 1.502(4) . . yes
N3 C16 1.516(4) . . yes
N4 C17 1.453(4) . . yes
N4 C18 1.441(5) . . yes
N4 C20 1.448(4) . . yes
N5 C21 1.329(5) . . yes
N5 C22 1.454(5) . . yes
C1 C2 1.353(9) . . no
C1 C6 1.387(9) . . no
C1 C7 1.490(7) . . no
C2 C3 1.377(11) . . no
C3 C4 1.329(16) . . no
C4 C5 1.356(18) . . no
C5 C6 1.351(12) . . no
C8 C9 1.492(6) . . no
C10 C11 1.504(5) . . no
C12 C13 1.494(5) . . no
C14 C15 1.506(5) . . no
C16 C17 1.507(5) . . no
C18 C19 1.509(5) . . no
C20 C21 1.510(5) . . no
C22 C23 1.496(6) . . no
C23 C24 1.359(7) . . no
C23 C28 1.359(7) . . no
C24 C25 1.371(9) . . no
C25 C26 1.321(13) . . no
C26 C27 1.350(14) . . no
C27 C28 1.394(10) . . no

loop_
_geom_torsion_atom_site_label_1
_geom_torsion_atom_site_label_2
_geom_torsion_atom_site_label_3
_geom_torsion_atom_site_label_4
_geom_torsion
_geom_torsion_site_symmetry_1
_geom_torsion_site_symmetry_2
_geom_torsion_site_symmetry_3
_geom_torsion_site_symmetry_4
_geom_torsion_publ_flag
C8 N1 C7 C1 -97.8(4) . . . . no
C7 N1 C8 O1 4.6(6) . . . . no
C7 N1 C8 C9 -172.4(4) . . . . no
C10 N2 C9 C8 -74.3(4) . . . . no
C12 N2 C9 C8 163.1(3) . . . . no
C9 N2 C10 C11 163.6(3) . . . . no
C12 N2 C10 C11 -75.0(4) . . . . no
C9 N2 C12 C13 -74.9(4) . . . . no
C10 N2 C12 C13 164.1(3) . . . . no
C14 N3 C13 C12 166.1(3) . . . . no
C16 N3 C13 C12 -68.2(3) . . . . no
C13 N3 C14 C15 -68.7(3) . . . . no
C16 N3 C14 C15 167.5(3) . . . . no
C13 N3 C16 C17 -166.0(2) . . . . no
C14 N3 C16 C17 -43.3(3) . . . . no
C18 N4 C17 C16 150.8(3) . . . . no
C20 N4 C17 C16 -72.1(3) . . . . no
C17 N4 C18 C19 69.8(3) . . . . no
C20 N4 C18 C19 -67.2(3) . . . . no
C17 N4 C20 C21 107.8(3) . . . . no
C18 N4 C20 C21 -114.9(3) . . . . no
C22 N5 C21 O8 2.9(5) . . . . no
C22 N5 C21 C20 -178.0(3) . . . . no
C21 N5 C22 C23 175.9(3) . . . . no
C6 C1 C2 C3 1.5(8) . . . . no
C7 C1 C2 C3 178.0(6) . . . . no
C2 C1 C6 C5 -0.4(9) . . . . no
C7 C1 C6 C5 -177.1(7) . . . . no
C2 C1 C7 N1 31.5(6) . . . . no
C6 C1 C7 N1 -152.0(4) . . . . no
C1 C2 C3 C4 -3.2(12) . . . . no
C2 C3 C4 C5 3.7(14) . . . . no
C3 C4 C5 C6 -2.6(15) . . . . no
C4 C5 C6 C1 0.9(13) . . . . no
O1 C8 C9 N2 154.5(3) . . . . no
N1 C8 C9 N2 -28.5(5) . . . . no
N2 C10 C11 O2 15.0(6) . . . . no
N2 C10 C11 O3 -166.8(3) . . . . no
N2 C12 C13 N3 -60.7(4) . . . . no
N3 C14 C15 O4 -16.0(5) . . . . no
N3 C14 C15 O5 165.7(3) . . . . no
N3 C16 C17 N4 -49.4(3) . . . . no
N4 C18 C19 O6 -8.7(4) . . . . no
N4 C18 C19 O7 171.6(2) . . . . no
N4 C20 C21 O8 -7.6(5) . . . . no
N4 C20 C21 N5 173.3(3) . . . . no
N5 C22 C23 C24 89.1(5) . . . . no
N5 C22 C23 C28 -88.3(5) . . . . no
C22 C23 C24 C25 -176.6(5) . . . . no
C28 C23 C24 C25 0.9(8) . . . . no
C22 C23 C28 C27 175.8(5) . . . . no
C24 C23 C28 C27 -1.7(8) . . . . no
C23 C24 C25 C26 -0.4(10) . . . . no
C24 C25 C26 C27 0.8(11) . . . . no
C25 C26 C27 C28 -1.6(12) . . . . no
C26 C27 C28 C23 2.1(10) . . . . no
